data_4300664
_journal_name_full 'Inorganic Chemistry'
_journal_paper_doi 10.1021/ic051755f
_journal_year 2006
_chemical_formula_moiety '(C44 H39 N6 P2 Pt 1+), (N O3 1-)'
_chemical_formula_sum 'C44 H39 N7 O3 P2 Pt'
_chemical_formula_weight 970.85
_space_group_IT_number 2
_symmetry_cell_setting triclinic
_symmetry_space_group_name_Hall '-P 1'
_symmetry_space_group_name_H-M 'P -1'
_cell_angle_alpha 95.95(3)
_cell_angle_beta 96.78(3)
_cell_angle_gamma 105.30(3)
_cell_formula_units_Z 2
_cell_length_a 9.7410(19)
_cell_length_b 12.303(3)
_cell_length_c 17.180(3)
_cell_measurement_temperature 293(2)
_cell_volume 1952.4(7)
_diffrn_ambient_temperature 293(2)
_exptl_crystal_density_diffrn 1.651
_cod_database_code 4300664

loop_
_symmetry_equiv_pos_as_xyz
'x, y, z'
'-x, -y, -z'

loop_
_atom_site_label
_atom_site_type_symbol
_atom_site_fract_x
_atom_site_fract_y
_atom_site_fract_z
_atom_site_U_iso_or_equiv
_atom_site_adp_type
_atom_site_occupancy
_atom_site_symmetry_multiplicity
_atom_site_calc_flag
_atom_site_refinement_flags
_atom_site_disorder_assembly
_atom_site_disorder_group
Pt Pt 0.10848(4) 0.10567(4) 0.18280(3) 0.02977(10) Uani 1 1 d . . .
P1 P 0.0480(3) 0.2719(2) 0.21711(16) 0.0332(6) Uani 1 1 d . . .
P2 P 0.1200(3) 0.0632(2) 0.30908(16) 0.0332(7) Uani 1 1 d . . .
N1 N 0.1126(7) 0.1326(5) 0.0629(4) 0.0251(17) Uani 1 1 d . . .
N2 N 0.1707(8) -0.0332(6) 0.1492(5) 0.036(2) Uani 1 1 d . . .
H2 H 0.1449 -0.0891 0.1754 0.044 Uiso 1 1 calc R . .
N3 N 0.0603(8) 0.2536(6) -0.0296(5) 0.0351(19) Uani 1 1 d . . .
N6 N 0.2754(8) 0.0174(6) 0.0367(5) 0.037(2) Uani 1 1 d . . .
N7 N 0.3428(9) 0.1498(7) -0.0940(5) 0.046(2) Uani 1 1 d . . .
N9 N 0.2258(8) 0.2776(7) -0.1249(5) 0.042(2) Uani 1 1 d . . .
C2 C 0.0386(10) 0.2002(8) 0.0315(6) 0.038(3) Uani 1 1 d . . .
H2A H -0.0376 0.2100 0.0566 0.046 Uiso 1 1 calc R . .
C3 C 0.2436(9) -0.0492(8) 0.0940(6) 0.035(2) Uani 1 1 d . . .
C4 C 0.1695(10) 0.2319(8) -0.0642(5) 0.034(2) Uani 1 1 d . . .
C5 C 0.2441(10) 0.1556(7) -0.0436(6) 0.038(2) Uani 1 1 d . . .
C6 C 0.2118(9) 0.0969(7) 0.0216(5) 0.031(2) Uani 1 1 d . . .
C7 C 0.3031(9) -0.1508(7) 0.0889(6) 0.046(3) Uani 1 1 d . . .
H7A H 0.2762 -0.1941 0.1308 0.070 Uiso 1 1 calc R . .
H7B H 0.4062 -0.1252 0.0939 0.070 Uiso 1 1 calc R . .
H7C H 0.2648 -0.1976 0.0387 0.070 Uiso 1 1 calc R . .
C8 C 0.3289(11) 0.2268(9) -0.1399(6) 0.052(3) Uani 1 1 d . . .
H8A H 0.3854 0.2447 -0.1793 0.062 Uiso 1 1 calc R . .
C11 C 0.1894(11) 0.3712(8) -0.1601(6) 0.064(3) Uani 1 1 d . . .
H11A H 0.1104 0.3883 -0.1378 0.095 Uiso 1 1 calc R . .
H11B H 0.1625 0.3496 -0.2163 0.095 Uiso 1 1 calc R . .
H11C H 0.2713 0.4371 -0.1493 0.095 Uiso 1 1 calc R . .
C1A C 0.1402(10) 0.3824(7) 0.1630(6) 0.039(2) Uani 1 1 d . . .
C2A C 0.2819(10) 0.3897(8) 0.1518(7) 0.052(3) Uani 1 1 d . . .
H2AA H 0.3291 0.3406 0.1732 0.063 Uiso 1 1 calc R . .
C3A C 0.3516(11) 0.4707(9) 0.1086(8) 0.070(4) Uani 1 1 d . . .
H3AA H 0.4452 0.4740 0.1004 0.084 Uiso 1 1 calc R . .
C4A C 0.2868(13) 0.5459(9) 0.0777(7) 0.073(4) Uani 1 1 d . . .
H4AA H 0.3361 0.6010 0.0500 0.087 Uiso 1 1 calc R . .
C5A C 0.1456(12) 0.5381(9) 0.0886(7) 0.063(3) Uani 1 1 d . . .
H5AA H 0.0990 0.5877 0.0674 0.076 Uiso 1 1 calc R . .
C6A C 0.0755(11) 0.4582(8) 0.1301(6) 0.046(3) Uani 1 1 d . . .
H6AA H -0.0190 0.4544 0.1368 0.055 Uiso 1 1 calc R . .
C1B C -0.1418(9) 0.2563(8) 0.1911(5) 0.032(2) Uani 1 1 d . . .
C2B C -0.2065(10) 0.3411(8) 0.2148(5) 0.039(2) Uani 1 1 d . . .
H2BA H -0.1517 0.4083 0.2461 0.047 Uiso 1 1 calc R . .
C3B C -0.3541(10) 0.3237(9) 0.1910(6) 0.044(3) Uani 1 1 d . . .
H3BA H -0.3977 0.3783 0.2090 0.053 Uiso 1 1 calc R . .
C4B C -0.4344(10) 0.2292(9) 0.1426(7) 0.057(3) Uani 1 1 d . . .
H4BA H -0.5308 0.2217 0.1249 0.069 Uiso 1 1 calc R . .
C5B C -0.3746(10) 0.1439(8) 0.1194(6) 0.046(3) Uani 1 1 d . . .
H5BA H -0.4305 0.0776 0.0875 0.056 Uiso 1 1 calc R . .
C6B C -0.2301(9) 0.1588(8) 0.1443(5) 0.037(2) Uani 1 1 d . . .
H6BA H -0.1902 0.1007 0.1290 0.044 Uiso 1 1 calc R . .
C1C C 0.0935(11) 0.3436(8) 0.3186(6) 0.044(3) Uani 1 1 d . . .
C2C C 0.2375(11) 0.4068(9) 0.3457(7) 0.055(3) Uani 1 1 d . . .
H2CA H 0.3045 0.4185 0.3109 0.066 Uiso 1 1 calc R . .
C3C C 0.2775(15) 0.4511(10) 0.4249(9) 0.078(5) Uani 1 1 d . . .
H3CA H 0.3727 0.4919 0.4434 0.094 Uiso 1 1 calc R . .
C4C C 0.1800(19) 0.4362(12) 0.4763(8) 0.094(6) Uani 1 1 d . . .
H4CA H 0.2095 0.4658 0.5295 0.113 Uiso 1 1 calc R . .
C5C C 0.0402(16) 0.3784(11) 0.4503(7) 0.080(4) Uani 1 1 d . . .
H5CA H -0.0262 0.3713 0.4855 0.096 Uiso 1 1 calc R . .
C6C C -0.0048(12) 0.3296(9) 0.3717(7) 0.055(3) Uani 1 1 d . . .
H6CA H -0.1001 0.2878 0.3547 0.066 Uiso 1 1 calc R . .
C1D C -0.0430(9) 0.0590(8) 0.3498(6) 0.037(2) Uani 1 1 d . . .
C2D C -0.1705(9) 0.0181(8) 0.2964(6) 0.042(3) Uani 1 1 d . . .
H2DA H -0.1651 -0.0024 0.2435 0.050 Uiso 1 1 calc R . .
C3D C -0.3022(11) 0.0070(9) 0.3184(7) 0.058(3) Uani 1 1 d . . .
H3DA H -0.3849 -0.0245 0.2815 0.070 Uiso 1 1 calc R . .
C4D C -0.3130(12) 0.0420(9) 0.3945(7) 0.058(3) Uani 1 1 d . . .
H4DA H -0.4031 0.0350 0.4097 0.070 Uiso 1 1 calc R . .
C5D C -0.1893(11) 0.0883(9) 0.4496(7) 0.058(3) Uani 1 1 d . . .
H5DA H -0.1969 0.1133 0.5014 0.070 Uiso 1 1 calc R . .
C6D C -0.0562(11) 0.0972(8) 0.4281(6) 0.048(3) Uani 1 1 d . . .
H6DA H 0.0259 0.1287 0.4654 0.058 Uiso 1 1 calc R . .
C1E C 0.2835(9) 0.1536(7) 0.3716(6) 0.034(2) Uani 1 1 d . . .
C2E C 0.3938(10) 0.2151(8) 0.3385(6) 0.043(3) Uani 1 1 d . . .
H2EA H 0.3822 0.2172 0.2842 0.052 Uiso 1 1 calc R . .
C3E C 0.5206(11) 0.2735(9) 0.3843(7) 0.062(4) Uani 1 1 d . . .
H3EA H 0.5936 0.3165 0.3607 0.074 Uiso 1 1 calc R . .
C4E C 0.5437(12) 0.2710(9) 0.4620(8) 0.063(4) Uani 1 1 d . . .
H4EA H 0.6324 0.3102 0.4918 0.076 Uiso 1 1 calc R . .
C5E C 0.4371(12) 0.2110(10) 0.4973(7) 0.064(4) Uani 1 1 d . . .
H5EA H 0.4520 0.2107 0.5518 0.077 Uiso 1 1 calc R . .
C6E C 0.3073(11) 0.1504(9) 0.4535(7) 0.056(3) Uani 1 1 d . . .
H6EA H 0.2354 0.1075 0.4779 0.067 Uiso 1 1 calc R . .
C1F C 0.1410(10) -0.0777(8) 0.3192(5) 0.039(2) Uani 1 1 d . . .
C2F C 0.0290(12) -0.1674(9) 0.3309(6) 0.053(3) Uani 1 1 d . . .
H2FA H -0.0617 -0.1571 0.3332 0.064 Uiso 1 1 calc R . .
C3F C 0.0514(14) -0.2732(9) 0.3394(7) 0.072(4) Uani 1 1 d . . .
H3FA H -0.0236 -0.3329 0.3485 0.087 Uiso 1 1 calc R . .
C4F C 0.1846(15) -0.2888(10) 0.3344(7) 0.072(4) Uani 1 1 d . . .
H4FA H 0.1993 -0.3593 0.3403 0.086 Uiso 1 1 calc R . .
C5F C 0.2964(13) -0.2021(11) 0.3207(6) 0.066(4) Uani 1 1 d . . .
H5FA H 0.3857 -0.2138 0.3161 0.079 Uiso 1 1 calc R . .
C6F C 0.2734(10) -0.0961(8) 0.3139(5) 0.045(3) Uani 1 1 d . . .
H6FA H 0.3493 -0.0364 0.3057 0.054 Uiso 1 1 calc R . .
N4 N 0.3842(12) 0.3811(8) -0.3201(6) 0.102(5) Uani 1 1 d D . .
O1 O 0.492(2) 0.365(2) -0.2825(16) 0.137(15) Uiso 0.41(2) 1 d PD . .
O2 O 0.374(3) 0.4753(15) -0.3228(16) 0.125(12) Uiso 0.41(2) 1 d PD . .
O3 O 0.285(2) 0.2954(17) -0.3484(16) 0.112(11) Uiso 0.41(2) 1 d PD . .
O1A O 0.5054(18) 0.4205(17) -0.3352(17) 0.208(14) Uiso 0.59(2) 1 d PD . .
O2A O 0.2977(18) 0.4388(13) -0.3279(9) 0.080(6) Uiso 0.59(2) 1 d PD . .
O3A O 0.3440(18) 0.2793(10) -0.3177(10) 0.075(6) Uiso 0.59(2) 1 d PD . .

loop_
_atom_site_aniso_label
_atom_site_aniso_U_11
_atom_site_aniso_U_22
_atom_site_aniso_U_33
_atom_site_aniso_U_23
_atom_site_aniso_U_13
_atom_site_aniso_U_12
Pt 0.03168(19) 0.02936(19) 0.0295(2) 0.00355(14) 0.00214(15) 0.01204(15)
P1 0.0340(15) 0.0307(14) 0.0349(16) 0.0025(12) 0.0020(12) 0.0111(12)
P2 0.0349(15) 0.0295(14) 0.0362(16) 0.0075(12) 0.0028(12) 0.0108(12)
N1 0.034(4) 0.018(4) 0.022(4) 0.000(3) 0.000(3) 0.009(3)
N2 0.050(5) 0.034(5) 0.030(5) 0.010(4) 0.009(4) 0.019(4)
N3 0.033(5) 0.041(5) 0.036(5) 0.007(4) 0.005(4) 0.019(4)
N6 0.043(5) 0.036(5) 0.036(5) 0.009(4) 0.006(4) 0.019(4)
N7 0.057(6) 0.053(6) 0.041(6) 0.018(5) 0.021(5) 0.028(5)
N9 0.045(5) 0.048(5) 0.046(6) 0.018(4) 0.017(4) 0.028(4)
C2 0.036(6) 0.043(6) 0.038(6) 0.004(5) -0.001(5) 0.018(5)
C3 0.033(6) 0.034(6) 0.037(6) -0.007(5) -0.002(5) 0.015(5)
C4 0.036(6) 0.032(5) 0.032(6) 0.010(4) 0.009(5) 0.006(5)
C5 0.048(6) 0.029(5) 0.043(7) 0.012(5) 0.012(5) 0.017(5)
C6 0.025(5) 0.031(5) 0.037(6) 0.003(5) 0.002(4) 0.013(4)
C7 0.055(7) 0.047(7) 0.049(7) 0.006(5) 0.016(6) 0.030(6)
C8 0.056(7) 0.060(8) 0.046(7) 0.020(6) 0.025(6) 0.015(6)
C11 0.079(8) 0.058(8) 0.063(8) 0.034(7) 0.026(7) 0.018(7)
C1A 0.044(6) 0.027(5) 0.042(6) 0.010(5) 0.001(5) 0.004(5)
C2A 0.028(6) 0.048(7) 0.080(9) 0.018(6) 0.003(6) 0.011(5)
C3A 0.037(7) 0.059(8) 0.127(12) 0.042(8) 0.031(7) 0.014(6)
C4A 0.082(10) 0.053(8) 0.098(11) 0.033(8) 0.033(8) 0.026(7)
C5A 0.066(8) 0.041(7) 0.094(10) 0.025(7) 0.026(8) 0.022(6)
C6A 0.054(7) 0.044(6) 0.046(7) 0.017(5) 0.009(5) 0.019(6)
C1B 0.032(5) 0.039(6) 0.029(5) 0.009(4) 0.007(4) 0.012(5)
C2B 0.052(6) 0.036(6) 0.033(6) 0.006(5) 0.005(5) 0.019(5)
C3B 0.035(6) 0.057(7) 0.049(7) 0.005(6) 0.007(5) 0.029(6)
C4B 0.030(6) 0.063(8) 0.079(9) -0.007(7) -0.002(6) 0.024(6)
C5B 0.037(6) 0.051(7) 0.050(7) -0.013(5) 0.005(5) 0.020(5)
C6B 0.034(6) 0.042(6) 0.038(6) 0.007(5) 0.007(5) 0.015(5)
C1C 0.049(6) 0.047(7) 0.038(6) -0.007(5) -0.008(5) 0.028(6)
C2C 0.054(7) 0.050(7) 0.058(8) -0.008(6) -0.010(6) 0.023(6)
C3C 0.094(11) 0.055(9) 0.077(11) -0.010(8) -0.040(9) 0.037(8)
C4C 0.153(16) 0.071(10) 0.042(9) -0.023(8) -0.033(10) 0.035(11)
C5C 0.135(13) 0.074(10) 0.047(9) -0.001(7) 0.013(9) 0.058(10)
C6C 0.072(8) 0.053(7) 0.047(8) 0.004(6) 0.017(7) 0.028(7)
C1D 0.028(5) 0.035(6) 0.048(7) 0.002(5) 0.004(5) 0.011(5)
C2D 0.032(6) 0.062(7) 0.042(6) 0.011(5) 0.014(5) 0.023(5)
C3D 0.034(6) 0.073(9) 0.062(9) 0.010(7) -0.001(6) 0.009(6)
C4D 0.055(8) 0.060(8) 0.071(9) 0.019(7) 0.032(7) 0.023(6)
C5D 0.053(7) 0.080(9) 0.049(8) 0.020(7) 0.022(6) 0.021(7)
C6D 0.046(7) 0.046(7) 0.050(8) 0.000(6) 0.000(6) 0.015(6)
C1E 0.031(5) 0.032(5) 0.039(6) 0.004(5) -0.002(5) 0.012(4)
C2E 0.041(6) 0.047(6) 0.041(6) 0.016(5) 0.014(5) 0.005(5)
C3E 0.045(7) 0.050(7) 0.072(9) 0.013(7) -0.017(6) -0.010(6)
C4E 0.043(7) 0.048(7) 0.086(10) -0.007(7) -0.024(7) 0.012(6)
C5E 0.057(8) 0.083(10) 0.039(7) -0.004(7) -0.023(6) 0.015(7)
C6E 0.051(7) 0.055(7) 0.059(8) 0.013(6) 0.000(6) 0.011(6)
C1F 0.045(6) 0.045(6) 0.029(6) 0.006(5) -0.007(5) 0.023(5)
C2F 0.060(7) 0.044(7) 0.046(7) 0.007(6) -0.005(6) 0.005(6)
C3F 0.088(10) 0.044(8) 0.074(10) 0.019(7) -0.017(8) 0.010(7)
C4F 0.111(11) 0.048(8) 0.058(9) 0.007(7) -0.018(8) 0.038(8)
C5F 0.079(9) 0.076(9) 0.054(8) 0.005(7) -0.009(7) 0.053(8)
C6F 0.052(7) 0.039(6) 0.051(7) 0.015(5) -0.009(5) 0.026(5)
N4 0.124(12) 0.068(9) 0.133(13) 0.041(9) 0.085(10) 0.023(9)

loop_
_geom_bond_atom_site_label_1
_geom_bond_atom_site_label_2
_geom_bond_distance
_geom_bond_site_symmetry_2
_geom_bond_publ_flag
Pt N2 2.011(7) . ?
Pt N1 2.124(7) . ?
Pt P2 2.281(3) . ?
Pt P1 2.311(3) . ?
P1 C1B 1.804(8) . ?
P1 C1C 1.819(10) . ?
P1 C1A 1.826(9) . ?
P2 C1D 1.800(9) . ?
P2 C1E 1.827(9) . ?
P2 C1F 1.821(9) . ?
N1 C2 1.349(9) . ?
N1 C6 1.397(10) . ?
N2 C3 1.279(11) . ?
N3 C2 1.304(11) . ?
N3 C4 1.351(10) . ?
N6 C6 1.319(9) . ?
N6 C3 1.358(11) . ?
N7 C8 1.317(11) . ?
N7 C5 1.378(11) . ?
N9 C4 1.341(10) . ?
N9 C8 1.352(11) . ?
N9 C11 1.457(10) . ?
C3 C7 1.509(10) . ?
C4 C5 1.378(11) . ?
C5 C6 1.417(12) . ?
C1A C6A 1.386(11) . ?
C1A C2A 1.397(11) . ?
C2A C3A 1.386(13) . ?
C3A C4A 1.367(12) . ?
C4A C5A 1.390(13) . ?
C5A C6A 1.359(13) . ?
C1B C6B 1.385(11) . ?
C1B C2B 1.403(11) . ?
C2B C3B 1.401(11) . ?
C3B C4B 1.349(13) . ?
C4B C5B 1.374(11) . ?
C5B C6B 1.380(10) . ?
C1C C6C 1.389(13) . ?
C1C C2C 1.409(12) . ?
C2C C3C 1.382(15) . ?
C3C C4C 1.362(17) . ?
C4C C5C 1.356(17) . ?
C5C C6C 1.389(14) . ?
C1D C2D 1.393(11) . ?
C1D C6D 1.410(13) . ?
C2D C3D 1.357(12) . ?
C3D C4D 1.358(14) . ?
C4D C5D 1.389(13) . ?
C5D C6D 1.369(12) . ?
C1E C2E 1.362(11) . ?
C1E C6E 1.406(13) . ?
C2E C3E 1.359(12) . ?
C3E C4E 1.333(14) . ?
C4E C5E 1.352(14) . ?
C5E C6E 1.372(13) . ?
C1F C2F 1.383(12) . ?
C1F C6F 1.379(11) . ?
C2F C3F 1.395(13) . ?
C3F C4F 1.372(14) . ?
C4F C5F 1.369(14) . ?
C5F C6F 1.394(12) . ?
N4 O2 1.194(12) . ?
N4 O3A 1.216(11) . ?
N4 O1A 1.222(12) . ?
N4 O1 1.235(12) . ?
N4 O3 1.235(12) . ?
N4 O2A 1.242(10) . ?
